data_1559529
loop_
_publ_author_name
'Eigner, V\'aclav'

_publ_section_title
;
 Crystal structure of 2-[(naphthalen-2-yl)methyl]isothiouronium bromide
;
_journal_coeditor_code SJ4217
_journal_issue 11
_journal_name_full IUCrData
_journal_page_first x201511
_journal_paper_doi 10.1107/S2414314620015114
_journal_volume 5
_journal_year 2020
_chemical_formula_iupac 'C12 H13 N2 S +, Br -'
_chemical_formula_moiety 'C12 H13 N2 S +, Br -'
_chemical_formula_sum 'C12 H13 Br N2 S'
_chemical_formula_weight 297.2
_chemical_name_systematic
;
2-[(Naphthalen-2-yl)methyl]isothiouronium bromide
;
_space_group_IT_number 14
_space_group_name_Hall '-P 2ybc'
_space_group_name_H-M_alt 'P 1 21/c 1'
_symmetry_cell_setting monoclinic
_symmetry_space_group_name_Hall '-P 2ybc'
_symmetry_space_group_name_H-M 'P 1 21/c 1'
_cell_angle_alpha 90
_cell_angle_beta 99.070(4)
_cell_angle_gamma 90
_cell_formula_units_Z 4
_cell_length_a 16.2976(8)
_cell_length_b 6.1294(2)
_cell_length_c 12.2221(6)
_cell_measurement_reflns_used 3162
_cell_measurement_temperature 119.98(10)
_cell_measurement_theta_max 67.13
_cell_measurement_theta_min 7.39
_cell_volume 1205.65(9)
_computing_cell_refinement
;
CrysAlisPro (Rigaku OD, 2015)
;
_computing_data_collection
;
CrysAlisPro (Rigaku OD, 2015)
;
_computing_data_reduction
;
CrysAlisPro (Rigaku OD, 2015)
;
_computing_molecular_graphics
;
DIAMOND (Brandenburg & Putz, 1999)
;
_computing_publication_material
;
Jana2006 (Petricek <i>et al.</i>,  2014) and publCIF (Westrip,
2010)
;
_computing_structure_refinement
;
Jana2006 (Petricek <i>et al.</i>,  2014)
;
_computing_structure_solution
;
Superflip (Palatinus & Chapuis, 2007),
<i>MCE</i> (Rohl\'i\<cek & Hu\<s\'ak, 2007)
;
_diffrn_ambient_temperature 119.98
_diffrn_detector 'CCD plate'
_diffrn_detector_area_resol_mean 5.1783
_diffrn_measured_fraction_theta_full 1
_diffrn_measured_fraction_theta_max 1
_diffrn_measurement_device 'four-circle diffractometer'
_diffrn_measurement_device_type 'Rigaku Oxford Diffraction Gemini ultra, AtlasS2'
_diffrn_measurement_method '\w scans'
_diffrn_radiation_monochromator mirror
_diffrn_radiation_probe x-ray
_diffrn_radiation_source 'X-ray tube'
_diffrn_radiation_type 'Cu K\a'
_diffrn_radiation_wavelength 1.54184
_diffrn_reflns_av_R_equivalents 0.0571
_diffrn_reflns_av_unetI/netI 0.0358
_diffrn_reflns_limit_h_max 18
_diffrn_reflns_limit_h_min -19
_diffrn_reflns_limit_k_max 6
_diffrn_reflns_limit_k_min -7
_diffrn_reflns_limit_l_max 13
_diffrn_reflns_limit_l_min -14
_diffrn_reflns_number 12512
_diffrn_reflns_theta_full 67.22
_diffrn_reflns_theta_max 67.22
_diffrn_reflns_theta_min 5.5
_diffrn_source 'fine-focus sealed X-ray tube'
_exptl_absorpt_coefficient_mu 6.035
_exptl_absorpt_correction_T_max 0.917
_exptl_absorpt_correction_T_min 0.522
_exptl_absorpt_correction_type analytical
_exptl_absorpt_process_details
;
CrysAlisPro  (Rigaku OD, 2015)
;
_exptl_crystal_colour colourless
_exptl_crystal_density_diffrn 1.6374
_exptl_crystal_description platelet
_exptl_crystal_F_000 600
_exptl_crystal_size_max 0.214
_exptl_crystal_size_mid 0.081
_exptl_crystal_size_min 0.014
_refine_diff_density_max 0.48
_refine_diff_density_min -0.36
_refine_ls_extinction_method none
_refine_ls_goodness_of_fit_gt 1.26
_refine_ls_goodness_of_fit_ref 1.18
_refine_ls_hydrogen_treatment mixed
_refine_ls_number_constraints 40
_refine_ls_number_parameters 157
_refine_ls_number_reflns 2162
_refine_ls_number_restraints 4
_refine_ls_R_factor_all 0.0424
_refine_ls_R_factor_gt 0.0304
_refine_ls_shift/su_max 0.0174
_refine_ls_shift/su_mean 0.0009
_refine_ls_structure_factor_coef Fsqd
_refine_ls_weighting_details w=1/(\s^2^(I)+0.0016I^2^)
_refine_ls_weighting_scheme sigma
_refine_ls_wR_factor_gt 0.0757
_refine_ls_wR_factor_ref 0.0806
_reflns_number_gt 1699
_reflns_number_total 2162
_reflns_threshold_expression I>3\s(I)
_cod_data_source_file sj4217sup1.cif
_cod_data_source_block I
_cod_original_sg_symbol_Hall '-P 2ycb'
_cod_database_code 1559529

loop_
_space_group_symop_id
_space_group_symop_operation_xyz
1 x,y,z
2 -x,y+1/2,-z+1/2
3 -x,-y,-z
4 x,-y+1/2,z+1/2

loop_
_atom_site_type_symbol
_atom_site_label
_atom_site_fract_x
_atom_site_fract_y
_atom_site_fract_z
_atom_site_U_iso_or_equiv
_atom_site_adp_type
_atom_site_calc_flag
_atom_site_refinement_flags
_atom_site_occupancy
_atom_site_site_symmetry_multiplicity
_atom_site_disorder_assembly
_atom_site_disorder_group
Br Br1 0.12634(2) 0.79627(6) 0.40347(3) 0.02124(12) Uani d . 1 4 . .
S S1 0.09471(5) 0.11747(14) 0.09911(6) 0.0181(2) Uani d . 1 4 . .
N N1 0.09225(19) 0.2979(5) 0.2973(2) 0.0222(9) Uani d . 1 4 . .
N N2 0.08363(19) 0.5365(5) 0.1520(2) 0.0221(9) Uani d . 1 4 . .
C C1 0.2898(2) 0.3770(6) 0.1961(3) 0.0188(10) Uani d . 1 4 . .
C C2 0.2633(2) 0.2128(6) 0.1229(3) 0.0193(10) Uani d . 1 4 . .
C C3 0.2926(2) 0.2072(6) 0.0196(3) 0.0211(10) Uani d . 1 4 . .
C C4 0.3465(2) 0.3612(6) -0.0066(3) 0.0224(11) Uani d . 1 4 . .
C C5 0.4332(2) 0.6914(6) 0.0454(3) 0.0222(10) Uani d . 1 4 . .
C C6 0.4595(2) 0.8519(6) 0.1203(3) 0.0252(11) Uani d . 1 4 . .
C C7 0.4283(2) 0.8638(6) 0.2208(3) 0.0245(11) Uani d . 1 4 . .
C C8 0.3725(2) 0.7122(6) 0.2466(3) 0.0222(10) Uani d . 1 4 . .
C C9 0.3453(2) 0.5398(6) 0.1715(3) 0.0192(10) Uani d . 1 4 . .
C C10 0.3751(2) 0.5322(6) 0.0686(3) 0.0198(10) Uani d . 1 4 . .
C C11 0.2043(2) 0.0410(6) 0.1493(3) 0.0208(10) Uani d . 1 4 . .
C C12 0.0894(2) 0.3369(5) 0.1920(3) 0.0177(10) Uani d . 1 4 . .
H H1c1 0.270001 0.38133 0.266045 0.0226 Uiso d . 1 4 . .
H H1c3 0.27426 0.093362 -0.032466 0.0253 Uiso d . 1 4 . .
H H1c4 0.365563 0.354385 -0.076939 0.0269 Uiso d . 1 4 . .
H H1c5 0.45425 0.686312 -0.023628 0.0266 Uiso d . 1 4 . .
H H1c6 0.499614 0.957074 0.104151 0.0302 Uiso d . 1 4 . .
H H1c7 0.44616 0.979455 0.272054 0.0294 Uiso d . 1 4 . .
H H1c8 0.351646 0.722293 0.315701 0.0267 Uiso d . 1 4 . .
H H1c11 0.211892 0.018125 0.227929 0.0249 Uiso d . 1 4 . .
H H2c11 0.216623 -0.09448 0.115986 0.0249 Uiso d . 1 4 . .
H H1n1 0.096(3) 0.403(5) 0.344(3) 0.0267 Uiso d . 1 4 . .
H H2n1 0.101(3) 0.169(3) 0.324(3) 0.0267 Uiso d . 1 4 . .
H H1n2 0.091(3) 0.552(7) 0.0843(11) 0.0266 Uiso d . 1 4 . .
H H2n2 0.086(3) 0.646(4) 0.196(3) 0.0266 Uiso d . 1 4 . .

loop_
_atom_site_aniso_label
_atom_site_aniso_U_11
_atom_site_aniso_U_22
_atom_site_aniso_U_33
_atom_site_aniso_U_12
_atom_site_aniso_U_13
_atom_site_aniso_U_23
_atom_site_aniso_type_symbol
Br1 0.0348(2) 0.01257(19) 0.01671(19) 0.00035(15) 0.00505(13) 0.00032(13) Br
S1 0.0234(4) 0.0138(4) 0.0174(4) -0.0010(3) 0.0041(3) -0.0024(3) S
N1 0.0367(16) 0.0108(14) 0.0198(15) 0.0000(13) 0.0066(12) 0.0011(12) N
N2 0.0337(16) 0.0142(15) 0.0193(14) -0.0026(12) 0.0068(12) -0.0022(11) N
C1 0.0220(16) 0.0188(17) 0.0164(16) 0.0038(14) 0.0056(12) 0.0012(13) C
C2 0.0202(16) 0.0183(17) 0.0191(16) 0.0011(14) 0.0023(12) 0.0005(14) C
C3 0.0262(17) 0.0185(17) 0.0184(16) 0.0016(14) 0.0026(13) -0.0028(14) C
C4 0.0249(17) 0.025(2) 0.0180(16) -0.0020(14) 0.0058(13) -0.0025(13) C
C5 0.0228(17) 0.0234(19) 0.0205(17) -0.0008(15) 0.0040(13) 0.0018(14) C
C6 0.0248(17) 0.023(2) 0.0274(18) -0.0030(14) 0.0024(14) 0.0036(14) C
C7 0.0276(18) 0.0184(18) 0.0262(18) -0.0023(14) 0.0001(14) -0.0011(14) C
C8 0.0227(17) 0.0231(19) 0.0207(17) 0.0005(14) 0.0029(13) -0.0045(14) C
C9 0.0176(16) 0.0199(18) 0.0192(16) 0.0035(13) 0.0001(12) 0.0013(13) C
C10 0.0216(16) 0.0179(18) 0.0195(16) 0.0006(14) 0.0017(13) 0.0019(13) C
C11 0.0270(18) 0.0173(18) 0.0183(16) 0.0041(14) 0.0043(13) 0.0026(13) C
C12 0.0190(16) 0.0127(18) 0.0228(16) -0.0014(12) 0.0077(12) -0.0003(12) C

loop_
_atom_type_symbol
_atom_type_scat_dispersion_real
_atom_type_scat_dispersion_imag
_atom_type_scat_source
C 0.0181 0.0091 'International Tables Vol C tables 4.2.6.8 and 6.1.1.1'
H 0.0000 0.0000 'International Tables Vol C tables 4.2.6.8 and 6.1.1.1'
Br -0.6763 1.2805 'International Tables Vol C tables 4.2.6.8 and 6.1.1.1'
N 0.0311 0.0180 'International Tables Vol C tables 4.2.6.8 and 6.1.1.1'
S 0.3331 0.5567 'International Tables Vol C tables 4.2.6.8 and 6.1.1.1'

loop_
_exptl_crystal_face_index_h
_exptl_crystal_face_index_k
_exptl_crystal_face_index_l
_exptl_crystal_face_perp_dist
? ? ? ?

loop_
_geom_angle_atom_site_label_1
_geom_angle_atom_site_label_2
_geom_angle_atom_site_label_3
_geom_angle_site_symmetry_1
_geom_angle_site_symmetry_2
_geom_angle_site_symmetry_3
_geom_angle
_geom_angle_publ_flag
C11 S1 C12 . . . 96.98(15) yes
C12 N1 H1n1 . . . 121(2) n
C12 N1 H2n1 . . . 122(3) n
H1n1 N1 H2n1 . . . 117(3) n
C12 N2 H1n2 . . . 117(3) n
C12 N2 H2n2 . . . 120(2) n
H1n2 N2 H2n2 . . . 121(4) n
C2 C1 C9 . . . 121.8(3) n
C2 C1 H1c1 . . . 119.12 n
C9 C1 H1c1 . . . 119.12 n
C1 C2 C3 . . . 118.9(3) n
C1 C2 C11 . . . 121.5(3) n
C3 C2 C11 . . . 119.5(3) n
C2 C3 C4 . . . 120.8(3) n
C2 C3 H1c3 . . . 119.59 n
C4 C3 H1c3 . . . 119.58 n
C3 C4 C10 . . . 121.1(3) n
C3 C4 H1c4 . . . 119.45 n
C10 C4 H1c4 . . . 119.45 n
C6 C5 C10 . . . 120.7(3) n
C6 C5 H1c5 . . . 119.66 n
C10 C5 H1c5 . . . 119.66 n
C5 C6 C7 . . . 120.3(3) n
C5 C6 H1c6 . . . 119.84 n
C7 C6 H1c6 . . . 119.84 n
C6 C7 C8 . . . 120.7(3) n
C6 C7 H1c7 . . . 119.63 n
C8 C7 H1c7 . . . 119.63 n
C7 C8 C9 . . . 120.3(3) n
C7 C8 H1c8 . . . 119.84 n
C9 C8 H1c8 . . . 119.84 n
C1 C9 C8 . . . 122.1(3) n
C1 C9 C10 . . . 119.1(3) n
C8 C9 C10 . . . 118.7(3) n
C4 C10 C5 . . . 122.6(3) n
C4 C10 C9 . . . 118.3(3) n
C5 C10 C9 . . . 119.2(3) n
S1 C11 C2 . . . 111.7(2) yes
S1 C11 H1c11 . . . 109.47 n
S1 C11 H2c11 . . . 109.47 n
C2 C11 H1c11 . . . 109.47 n
C2 C11 H2c11 . . . 109.47 n
H1c11 C11 H2c11 . . . 107.17 n
S1 C12 N1 . . . 119.8(3) n
S1 C12 N2 . . . 118.4(3) n
N1 C12 N2 . . . 121.8(3) n

loop_
_geom_bond_atom_site_label_1
_geom_bond_atom_site_label_2
_geom_bond_site_symmetry_1
_geom_bond_site_symmetry_2
_geom_bond_distance
_geom_bond_publ_flag
S1 C11 . . 1.855(3) yes
S1 C12 . . 1.771(3) yes
N1 C12 . . 1.302(4) n
N1 H1n1 . . 0.86(3) n
N1 H2n1 . . 0.86(2) n
N2 C12 . . 1.316(4) n
N2 H1n2 . . 0.860(19) n
N2 H2n2 . . 0.86(3) n
C1 C2 . . 1.370(5) n
C1 C9 . . 1.411(5) n
C1 H1c1 . . 0.96 n
C2 C3 . . 1.419(5) n
C2 C11 . . 1.495(5) n
C3 C4 . . 1.361(5) n
C3 H1c3 . . 0.96 n
C4 C10 . . 1.423(5) n
C4 H1c4 . . 0.96 n
C5 C6 . . 1.366(5) n
C5 C10 . . 1.419(5) n
C5 H1c5 . . 0.96 n
C6 C7 . . 1.404(5) n
C6 H1c6 . . 0.96 n
C7 C8 . . 1.372(5) n
C7 H1c7 . . 0.96 n
C8 C9 . . 1.424(5) n
C8 H1c8 . . 0.96 n
C9 C10 . . 1.419(5) n
C11 H1c11 . . 0.96 n
C11 H2c11 . . 0.96 n

loop_
_geom_hbond_atom_site_label_D
_geom_hbond_atom_site_label_H
_geom_hbond_atom_site_label_A
_geom_hbond_site_symmetry_D
_geom_hbond_site_symmetry_H
_geom_hbond_site_symmetry_A
_geom_hbond_distance_DH
_geom_hbond_distance_HA
_geom_hbond_distance_DA
_geom_hbond_angle_DHA
_geom_hbond_publ_flag
N1 H1n1 Br1 . . 1_555 0.86(3) 2.54(3) 3.332(3) 153(3) yes
N1 H2n1 Br1 . . 1_545 0.86(2) 2.49(2) 3.350(3) 180(3) yes
N2 H1n2 Br1 . . 4_564 0.860(19) 2.55(3) 3.381(3) 164(4) yes
N2 H2n2 Br1 . . 1_555 0.86(3) 2.68(3) 3.434(3) 147(3) yes

loop_
_geom_torsion_atom_site_label_1
_geom_torsion_atom_site_label_2
_geom_torsion_atom_site_label_3
_geom_torsion_atom_site_label_4
_geom_torsion_site_symmetry_1
_geom_torsion_site_symmetry_2
_geom_torsion_site_symmetry_3
_geom_torsion_site_symmetry_4
_geom_torsion
_geom_torsion_publ_flag
C9 C1 C2 C3 . . . . 0.0(2) n
C9 C1 C2 C11 . . . . -179.8(3) n
C1 C2 C3 C4 . . . . 0.3(5) n
C11 C2 C3 C4 . . . . -179.9(3) n
C2 C3 C4 C10 . . . . 0.0(3) n
C3 C4 C10 C5 . . . . 178.0(3) n
C3 C4 C10 C9 . . . . -0.7(5) n
C4 C10 C5 C6 . . . . -179.5(3) n
C9 C10 C5 C6 . . . . -0.8(5) n
C10 C5 C6 C7 . . . . -1.1(5) n
C5 C6 C7 C8 . . . . 1.5(5) n
C6 C7 C8 C9 . . . . 0.0(3) n
C7 C8 C9 C1 . . . . 178.2(3) n
C7 C8 C9 C10 . . . . -1.8(5) n
C8 C9 C1 C2 . . . . 179.4(3) n
C10 C9 C1 C2 . . . . -0.6(5) n
C4 C10 C9 C1 . . . . 1.0(5) n
C4 C10 C9 C8 . . . . -179.0(3) n
C5 C10 C9 C1 . . . . -177.8(3) n
C5 C10 C9 C8 . . . . 2.2(5) n
C1 C2 C11 S1 . . . . 91.8(3) yes
C3 C2 C11 S1 . . . . -88.0(3) yes
C2 C11 S1 C12 . . . . -68.1(3) yes
C11 S1 C12 N1 . . . . -68.5(3) yes
C11 S1 C12 N2 . . . . 110.7(3) yes

loop_
_restr_distance_atom_site_label_1
_restr_distance_site_symmetry_1
_restr_distance_atom_site_label_2
_restr_distance_site_symmetry_2
_restr_distance_target
_restr_distance_target_weight_param
H1n1 . N1 . 0.86 0.001
H2n1 . N1 . 0.86 0.001
H1n2 . N2 . 0.86 0.001
H2n2 . N2 . 0.86 0.001

_cod_database_fobs_code 1559529
